data_4343620
loop_
_publ_author_name
'Sanjeewa, Liurukara D.'
'McGuire, Michael A.'
'Garlea, Vasile O.'
'Hu, Longyu'
'Chumanov, George'
'McMillen, Colin D.'
'Kolis, Joseph W.'

_publ_section_title
;
 Hydrothermal Synthesis and Characterization of Novel Brackebuschite-Type
 Transition Metal Vanadates: Ba2M(VO4)2(OH), M = V(3+), Mn(3+), and
 Fe(3+), with Interesting Jahn-Teller and Spin-Liquid Behavior.
;
_journal_issue 14
_journal_name_full 'Inorganic chemistry'
_journal_page_first 7014
_journal_page_last 7020
_journal_paper_doi 10.1021/acs.inorgchem.5b01037
_journal_volume 54
_journal_year 2015
_chemical_formula_sum 'Ba2 H O9 V3'
_chemical_formula_weight 572.51
_chemical_name_systematic
; 
 ? 
;
_space_group_IT_number 11
_symmetry_cell_setting monoclinic
_symmetry_space_group_name_Hall '-P 2yb'
_symmetry_space_group_name_H-M 'P 1 21/m 1'
_atom_sites_solution_hydrogens difmap
_atom_sites_solution_primary direct
_atom_sites_solution_secondary difmap
_audit_creation_method SHELXL-97
_cell_angle_alpha 90.00
_cell_angle_beta 113.07(3)
_cell_angle_gamma 90.00
_cell_formula_units_Z 2
_cell_length_a 7.8783(16)
_cell_length_b 6.1369(12)
_cell_length_c 9.1836(18)
_cell_measurement_reflns_used 3321
_cell_measurement_temperature 293(2)
_cell_measurement_theta_max 25.13
_cell_measurement_theta_min 2.41
_cell_volume 408.50(17)
_computing_cell_refinement 'CrystalClear (Rigaku/MSC, 2006)'
_computing_data_collection 'CrystalClear (Rigaku/MSC, 2006)'
_computing_data_reduction 'CrystalClear (Rigaku/MSC, 2006)'
_computing_molecular_graphics 'DIAMOND (Bradenburg, 1999)'
_computing_publication_material 'SHELXL-97 (Sheldrick, 1997)'
_computing_structure_refinement 'SHELXL-97 (Sheldrick, 1997)'
_computing_structure_solution 'SHELXS-97 (Sheldrick, 1990)'
_diffrn_ambient_temperature 293(2)
_diffrn_detector_area_resol_mean 14.6199
_diffrn_measured_fraction_theta_full 0.998
_diffrn_measured_fraction_theta_max 0.998
_diffrn_measurement_device_type 'Rigaku AFC8S'
_diffrn_measurement_method '\w scans'
_diffrn_radiation_monochromator graphite
_diffrn_radiation_source 'fine-focus sealed tube'
_diffrn_radiation_type MoK\a
_diffrn_radiation_wavelength 0.71073
_diffrn_reflns_av_R_equivalents 0.0294
_diffrn_reflns_av_sigmaI/netI 0.0192
_diffrn_reflns_limit_h_max 9
_diffrn_reflns_limit_h_min -9
_diffrn_reflns_limit_k_max 7
_diffrn_reflns_limit_k_min -7
_diffrn_reflns_limit_l_max 10
_diffrn_reflns_limit_l_min -10
_diffrn_reflns_number 3321
_diffrn_reflns_theta_full 25.13
_diffrn_reflns_theta_max 25.13
_diffrn_reflns_theta_min 2.41
_diffrn_standards_decay_% 0
_diffrn_standards_interval_count 0
_diffrn_standards_interval_time 0
_diffrn_standards_number 0
_exptl_absorpt_coefficient_mu 12.824
_exptl_absorpt_correction_T_max 1.0000
_exptl_absorpt_correction_T_min 0.6616
_exptl_absorpt_correction_type multi-scan
_exptl_absorpt_process_details 'REQAB,RIGAKU/MSC,The Woodlands,TX,USA,1999.'
_exptl_crystal_colour brown
_exptl_crystal_density_diffrn 4.654
_exptl_crystal_density_method 'not measured'
_exptl_crystal_description prism
_exptl_crystal_F_000 508
_exptl_crystal_size_max 0.34
_exptl_crystal_size_mid 0.22
_exptl_crystal_size_min 0.18
_refine_diff_density_max 1.054
_refine_diff_density_min -1.215
_refine_diff_density_rms 0.212
_refine_ls_extinction_coef 0.0158(10)
_refine_ls_extinction_expression Fc^*^=kFc[1+0.001xFc^2^\l^3^/sin(2\q)]^-1/4^
_refine_ls_extinction_method none
_refine_ls_goodness_of_fit_ref 1.094
_refine_ls_hydrogen_treatment mixed
_refine_ls_matrix_type full
_refine_ls_number_parameters 83
_refine_ls_number_reflns 804
_refine_ls_number_restraints 1
_refine_ls_restrained_S_all 1.093
_refine_ls_R_factor_all 0.0234
_refine_ls_R_factor_gt 0.0231
_refine_ls_shift/su_max 0.000
_refine_ls_shift/su_mean 0.000
_refine_ls_structure_factor_coef Fsqd
_refine_ls_weighting_details 'calc w=1/[\s^2^(Fo^2^)+(0.0365P)^2^+2.4961P] where P=(Fo^2^+2Fc^2^)/3'
_refine_ls_weighting_scheme calc
_refine_ls_wR_factor_gt 0.0618
_refine_ls_wR_factor_ref 0.0621
_reflns_number_gt 796
_reflns_number_total 804
_reflns_threshold_expression >2sigma(I)
_cod_data_source_file ic5b01037_si_001.cif
_cod_data_source_block Ba2HO9V3
_cod_depositor_comments
;
The following automatic conversions were performed:

'_symmetry_cell_setting' value 'Monoclinic' changed to 'monoclinic'
according to
/usr/data/users/saulius/crontab/automatic-downloads/rss-feeds/ACS/lib/dictionaries/cif_core.dic
dictionary named 'cif_core.dic' version 2.4.2 from 2011-04-26.

Automatic conversion script
Id: cif_fix_values 3271 2015-04-21 07:52:19Z andrius 

 Adding full bibliography for 4343620--4343623.cif.
;
_cod_original_cell_volume 408.51(14)
_cod_original_sg_symbol_H-M P2(1)/m
_cod_database_code 4343620

loop_
_symmetry_equiv_pos_as_xyz
'x, y, z'
'-x, y+1/2, -z'
'-x, -y, -z'
'x, -y-1/2, z'

loop_
_atom_site_label
_atom_site_type_symbol
_atom_site_fract_x
_atom_site_fract_y
_atom_site_fract_z
_atom_site_U_iso_or_equiv
_atom_site_adp_type
_atom_site_occupancy
_atom_site_symmetry_multiplicity
_atom_site_calc_flag
_atom_site_refinement_flags
Ba1 Ba 0.68105(5) 0.2500 0.59068(5) 0.00940(19) Uani 1 2 d S
Ba2 Ba 0.26182(6) 0.2500 0.75639(5) 0.01291(19) Uani 1 2 d S
V V 1.0000 0.0000 1.0000 0.0053(3) Uani 1 2 d S
V1 V 0.95328(15) -0.2500 0.66603(13) 0.0059(3) Uani 1 2 d S
V2 V 0.43673(16) 0.2500 0.17364(14) 0.0062(3) Uani 1 2 d S
O1 O 0.9938(5) -0.0107(6) 0.7803(4) 0.0097(7) Uani 1 1 d .
O2 O 0.4995(5) 0.0296(6) 0.2930(4) 0.0129(7) Uani 1 1 d .
O3 O 0.1920(6) 0.2500 0.0484(5) 0.0086(9) Uani 1 2 d S
O4 O 0.7318(7) -0.2500 0.5421(6) 0.0140(10) Uani 1 2 d S
O5 O 0.8240(6) 0.2500 0.9327(6) 0.0053(10) Uani 1 2 d SD
H5 H 0.739(10) 0.2500 0.974(10) 0.02(2) Uiso 1 2 d SD
O6 O 1.0786(7) -0.2500 0.5560(6) 0.0175(11) Uani 1 2 d S
O7 O 0.5514(7) 0.2500 0.0541(6) 0.0219(12) Uani 1 2 d S

loop_
_atom_site_aniso_label
_atom_site_aniso_U_11
_atom_site_aniso_U_22
_atom_site_aniso_U_33
_atom_site_aniso_U_23
_atom_site_aniso_U_13
_atom_site_aniso_U_12
Ba1 0.0074(3) 0.0124(3) 0.0085(3) 0.000 0.00324(18) 0.000
Ba2 0.0090(3) 0.0210(3) 0.0106(3) 0.000 0.0059(2) 0.000
V 0.0053(5) 0.0062(6) 0.0045(5) 0.0001(4) 0.0019(4) 0.0003(4)
V1 0.0058(5) 0.0067(6) 0.0057(6) 0.000 0.0026(5) 0.000
V2 0.0040(5) 0.0085(6) 0.0052(6) 0.000 0.0007(4) 0.000
O1 0.0121(15) 0.0102(17) 0.0065(16) -0.0006(13) 0.0033(13) -0.0017(13)
O2 0.0114(15) 0.0100(17) 0.0144(16) 0.0025(14) 0.0018(14) 0.0016(14)
O3 0.008(2) 0.011(2) 0.005(2) 0.000 0.0003(18) 0.000
O4 0.008(2) 0.021(3) 0.009(2) 0.000 0.000(2) 0.000
O5 0.005(2) 0.006(2) 0.008(2) 0.000 0.0052(19) 0.000
O6 0.016(3) 0.021(3) 0.017(3) 0.000 0.009(2) 0.000
O7 0.011(2) 0.043(4) 0.014(3) 0.000 0.007(2) 0.000

loop_
_atom_type_symbol
_atom_type_description
_atom_type_scat_dispersion_real
_atom_type_scat_dispersion_imag
_atom_type_scat_source
O O 0.0106 0.0060 'International Tables Vol C Tables 4.2.6.8 and 6.1.1.4'
V V 0.3005 0.5294 'International Tables Vol C Tables 4.2.6.8 and 6.1.1.4'
Ba Ba -0.3244 2.2819 'International Tables Vol C Tables 4.2.6.8 and 6.1.1.4'
H H 0.0000 0.0000 'International Tables Vol C Tables 4.2.6.8 and 6.1.1.4'

loop_
_geom_angle_atom_site_label_1
_geom_angle_atom_site_label_2
_geom_angle_atom_site_label_3
_geom_angle
_geom_angle_site_symmetry_1
_geom_angle_site_symmetry_3
O2 Ba1 O2 78.85(15) 3_656 2_656
O2 Ba1 O6 140.57(7) 3_656 3_756
O2 Ba1 O6 140.57(8) 2_656 3_756
O2 Ba1 O2 86.23(11) 3_656 .
O2 Ba1 O2 122.09(6) 2_656 .
O6 Ba1 O2 73.32(12) 3_756 .
O2 Ba1 O2 122.09(6) 3_656 4_565
O2 Ba1 O2 86.23(11) 2_656 4_565
O6 Ba1 O2 73.32(12) 3_756 4_565
O2 Ba1 O2 56.07(14) . 4_565
O2 Ba1 O1 124.87(10) 3_656 4_565
O2 Ba1 O1 82.33(10) 2_656 4_565
O6 Ba1 O1 72.72(11) 3_756 4_565
O2 Ba1 O1 145.50(10) . 4_565
O2 Ba1 O1 107.58(9) 4_565 4_565
O2 Ba1 O1 82.33(10) 3_656 .
O2 Ba1 O1 124.87(10) 2_656 .
O6 Ba1 O1 72.72(11) 3_756 .
O2 Ba1 O1 107.58(9) . .
O2 Ba1 O1 145.50(10) 4_565 .
O1 Ba1 O1 67.47(14) 4_565 .
O2 Ba1 O5 67.16(10) 3_656 .
O2 Ba1 O5 67.16(10) 2_656 .
O6 Ba1 O5 119.18(14) 3_756 .
O2 Ba1 O5 150.31(8) . .
O2 Ba1 O5 150.31(8) 4_565 .
O1 Ba1 O5 57.77(9) 4_565 .
O1 Ba1 O5 57.77(9) . .
O2 Ba1 O4 60.30(10) 3_656 3_656
O2 Ba1 O4 60.30(10) 2_656 3_656
O6 Ba1 O4 130.88(15) 3_756 3_656
O2 Ba1 O4 63.69(11) . 3_656
O2 Ba1 O4 63.69(11) 4_565 3_656
O1 Ba1 O4 141.42(8) 4_565 3_656
O1 Ba1 O4 141.42(8) . 3_656
O5 Ba1 O4 109.94(14) . 3_656
O2 Ba1 O4 63.44(12) 3_656 .
O2 Ba1 O4 142.24(11) 2_656 .
O6 Ba1 O4 77.19(9) 3_756 .
O2 Ba1 O4 56.69(12) . .
O2 Ba1 O4 111.52(12) 4_565 .
O1 Ba1 O4 120.06(11) 4_565 .
O1 Ba1 O4 54.45(11) . .
O5 Ba1 O4 97.87(9) . .
O4 Ba1 O4 96.90(9) 3_656 .
O2 Ba1 O4 142.24(11) 3_656 1_565
O2 Ba1 O4 63.44(12) 2_656 1_565
O6 Ba1 O4 77.19(9) 3_756 1_565
O2 Ba1 O4 111.52(12) . 1_565
O2 Ba1 O4 56.69(12) 4_565 1_565
O1 Ba1 O4 54.45(11) 4_565 1_565
O1 Ba1 O4 120.06(11) . 1_565
O5 Ba1 O4 97.87(9) . 1_565
O4 Ba1 O4 96.90(9) 3_656 1_565
O4 Ba1 O4 154.09(18) . 1_565
O2 Ba1 V2 106.24(8) 3_656 .
O2 Ba1 V2 106.24(8) 2_656 .
O6 Ba1 V2 69.76(12) 3_756 .
O2 Ba1 V2 28.06(7) . .
O2 Ba1 V2 28.06(7) 4_565 .
O1 Ba1 V2 128.76(7) 4_565 .
O1 Ba1 V2 128.76(7) . .
O5 Ba1 V2 171.06(9) . .
O4 Ba1 V2 61.12(10) 3_656 .
O4 Ba1 V2 83.82(9) . .
O4 Ba1 V2 83.82(9) 1_565 .
O2 Ba2 O2 78.49(15) 2_656 3_656
O2 Ba2 O1 174.07(10) 2_656 1_455
O2 Ba2 O1 104.60(11) 3_656 1_455
O2 Ba2 O1 104.60(11) 2_656 4_465
O2 Ba2 O1 174.07(10) 3_656 4_465
O1 Ba2 O1 71.88(14) 1_455 4_465
O2 Ba2 O4 63.27(11) 2_656 3_656
O2 Ba2 O4 63.27(11) 3_656 3_656
O1 Ba2 O4 113.33(11) 1_455 3_656
O1 Ba2 O4 113.33(11) 4_465 3_656
O2 Ba2 O7 79.03(11) 2_656 1_556
O2 Ba2 O7 79.03(11) 3_656 1_556
O1 Ba2 O7 106.43(11) 1_455 1_556
O1 Ba2 O7 106.43(11) 4_465 1_556
O4 Ba2 O7 130.28(15) 3_656 1_556
O2 Ba2 O3 122.83(10) 2_656 1_556
O2 Ba2 O3 122.83(10) 3_656 1_556
O1 Ba2 O3 59.94(10) 1_455 1_556
O1 Ba2 O3 59.94(10) 4_465 1_556
O4 Ba2 O3 171.06(14) 3_656 1_556
O7 Ba2 O3 58.66(14) 1_556 1_556
O2 Ba2 O6 104.66(11) 2_656 3_656
O2 Ba2 O6 104.66(11) 3_656 3_656
O1 Ba2 O6 69.76(10) 1_455 3_656
O1 Ba2 O6 69.76(10) 4_465 3_656
O4 Ba2 O6 54.58(14) 3_656 3_656
O7 Ba2 O6 175.15(14) 1_556 3_656
O3 Ba2 O6 116.49(13) 1_556 3_656
O2 Ba2 V2 100.39(8) 2_656 1_556
O2 Ba2 V2 100.39(8) 3_656 1_556
O1 Ba2 V2 84.13(8) 1_455 1_556
O1 Ba2 V2 84.13(8) 4_465 1_556
O4 Ba2 V2 157.97(11) 3_656 1_556
O7 Ba2 V2 27.70(11) 1_556 1_556
O3 Ba2 V2 30.96(9) 1_556 1_556
O6 Ba2 V2 147.45(10) 3_656 1_556
O2 Ba2 V1 83.30(8) 2_656 3_656
O2 Ba2 V1 83.30(8) 3_656 3_656
O1 Ba2 V1 91.98(8) 1_455 3_656
O1 Ba2 V1 91.98(8) 4_465 3_656
O4 Ba2 V1 26.83(10) 3_656 3_656
O7 Ba2 V1 157.11(11) 1_556 3_656
O3 Ba2 V1 144.23(9) 1_556 3_656
O6 Ba2 V1 27.74(10) 3_656 3_656
V2 Ba2 V1 175.19(3) 1_556 3_656
O2 Ba2 V2 23.61(8) 2_656 3_666
O2 Ba2 V2 96.40(8) 3_656 3_666
O1 Ba2 V2 156.67(7) 1_455 3_666
O1 Ba2 V2 87.98(7) 4_465 3_666
O4 Ba2 V2 85.07(7) 3_656 3_666
O7 Ba2 V2 67.38(5) 1_556 3_666
O3 Ba2 V2 100.05(6) 1_556 3_666
O6 Ba2 V2 114.86(5) 3_656 3_666
V2 Ba2 V2 82.14(3) 1_556 3_666
V1 Ba2 V2 100.59(3) 3_656 3_666
O2 Ba2 V2 96.40(8) 2_656 3_656
O2 Ba2 V2 23.61(8) 3_656 3_656
O1 Ba2 V2 87.98(7) 1_455 3_656
O1 Ba2 V2 156.67(7) 4_465 3_656
O4 Ba2 V2 85.07(6) 3_656 3_656
O7 Ba2 V2 67.38(5) 1_556 3_656
O3 Ba2 V2 100.05(6) 1_556 3_656
O6 Ba2 V2 114.86(5) 3_656 3_656
V2 Ba2 V2 82.14(3) 1_556 3_656
V1 Ba2 V2 100.59(3) 3_656 3_656
V2 Ba2 V2 108.62(3) 3_666 3_656
O5 V O5 180.000(1) . 3_757
O5 V O1 91.53(17) . 3_757
O5 V O1 88.47(17) 3_757 3_757
O5 V O1 88.47(17) . .
O5 V O1 91.53(17) 3_757 .
O1 V O1 180.000(1) 3_757 .
O5 V O3 98.16(14) . 3_656
O5 V O3 81.84(14) 3_757 3_656
O1 V O3 88.18(16) 3_757 3_656
O1 V O3 91.82(16) . 3_656
O5 V O3 81.84(14) . 1_656
O5 V O3 98.16(14) 3_757 1_656
O1 V O3 91.82(16) 3_757 1_656
O1 V O3 88.18(16) . 1_656
O3 V O3 180.0(3) 3_656 1_656
O5 V V 39.80(10) . 2_757
O5 V V 140.20(10) 3_757 2_757
O1 V V 88.12(10) 3_757 2_757
O1 V V 91.88(10) . 2_757
O3 V V 137.62(10) 3_656 2_757
O3 V V 42.38(10) 1_656 2_757
O5 V V 140.20(10) . 2_747
O5 V V 39.80(10) 3_757 2_747
O1 V V 91.88(10) 3_757 2_747
O1 V V 88.12(10) . 2_747
O3 V V 42.38(10) 3_656 2_747
O3 V V 137.62(10) 1_656 2_747
V V V 180.0 2_757 2_747
O5 V Ba2 91.18(12) . 3_657
O5 V Ba2 88.82(12) 3_757 3_657
O1 V Ba2 40.90(10) 3_757 3_657
O1 V Ba2 139.10(10) . 3_657
O3 V Ba2 47.78(13) 3_656 3_657
O3 V Ba2 132.22(13) 1_656 3_657
V V Ba2 113.150(7) 2_757 3_657
V V Ba2 66.850(7) 2_747 3_657
O5 V Ba2 88.82(12) . 1_655
O5 V Ba2 91.18(12) 3_757 1_655
O1 V Ba2 139.10(10) 3_757 1_655
O1 V Ba2 40.90(10) . 1_655
O3 V Ba2 132.22(13) 3_656 1_655
O3 V Ba2 47.78(13) 1_656 1_655
V V Ba2 66.850(7) 2_757 1_655
V V Ba2 113.150(7) 2_747 1_655
Ba2 V Ba2 180.0 3_657 1_655
O5 V Ba1 134.70(14) . 3_757
O5 V Ba1 45.30(14) 3_757 3_757
O1 V Ba1 45.01(10) 3_757 3_757
O1 V Ba1 134.99(10) . 3_757
O3 V Ba1 93.19(12) 3_656 3_757
O3 V Ba1 86.81(12) 1_656 3_757
V V Ba1 113.017(9) 2_757 3_757
V V Ba1 66.983(9) 2_747 3_757
Ba2 V Ba1 65.229(18) 3_657 3_757
Ba2 V Ba1 114.771(18) 1_655 3_757
O5 V Ba1 45.30(14) . .
O5 V Ba1 134.70(14) 3_757 .
O1 V Ba1 134.99(10) 3_757 .
O1 V Ba1 45.01(10) . .
O3 V Ba1 86.81(12) 3_656 .
O3 V Ba1 93.19(12) 1_656 .
V V Ba1 66.983(9) 2_757 .
V V Ba1 113.017(9) 2_747 .
Ba2 V Ba1 114.771(18) 3_657 .
Ba2 V Ba1 65.229(18) 1_655 .
Ba1 V Ba1 180.0 3_757 .
O6 V1 O4 107.2(3) . .
O6 V1 O1 110.45(14) . .
O4 V1 O1 107.67(14) . .
O6 V1 O1 110.45(14) . 4
O4 V1 O1 107.67(15) . 4
O1 V1 O1 113.1(2) . 4
O6 V1 Ba2 58.90(19) . 3_656
O4 V1 Ba2 48.33(18) . 3_656
O1 V1 Ba2 123.05(11) . 3_656
O1 V1 Ba2 123.05(11) 4 3_656
O6 V1 Ba1 109.18(9) . 1_545
O4 V1 Ba1 59.41(4) . 1_545
O1 V1 Ba1 140.37(11) . 1_545
O1 V1 Ba1 50.77(12) 4 1_545
Ba2 V1 Ba1 78.51(3) 3_656 1_545
O6 V1 Ba1 109.18(9) . .
O4 V1 Ba1 59.41(4) . .
O1 V1 Ba1 50.77(11) . .
O1 V1 Ba1 140.37(11) 4 .
Ba2 V1 Ba1 78.51(3) 3_656 .
Ba1 V1 Ba1 114.37(3) 1_545 .
O6 V1 Ba2 69.64(10) . 1_655
O4 V1 Ba2 123.89(5) . 1_655
O1 V1 Ba2 40.95(11) . 1_655
O1 V1 Ba2 126.35(12) 4 1_655
Ba2 V1 Ba2 103.17(3) 3_656 1_655
Ba1 V1 Ba2 176.62(3) 1_545 1_655
Ba1 V1 Ba2 68.94(2) . 1_655
O6 V1 Ba2 69.64(10) . 1_645
O4 V1 Ba2 123.89(5) . 1_645
O1 V1 Ba2 126.35(12) . 1_645
O1 V1 Ba2 40.95(10) 4 1_645
Ba2 V1 Ba2 103.17(3) 3_656 1_645
Ba1 V1 Ba2 68.94(2) 1_545 1_645
Ba1 V1 Ba2 176.62(3) . 1_645
Ba2 V1 Ba2 107.74(3) 1_655 1_645
O7 V2 O2 109.26(15) . 4_565
O7 V2 O2 109.26(15) . .
O2 V2 O2 106.5(3) 4_565 .
O7 V2 O3 107.3(2) . .
O2 V2 O3 112.28(14) 4_565 .
O2 V2 O3 112.28(15) . .
O7 V2 Ba2 50.87(19) . 1_554
O2 V2 Ba2 126.55(13) 4_565 1_554
O2 V2 Ba2 126.55(13) . 1_554
O3 V2 Ba2 56.40(15) . 1_554
O7 V2 Ba1 120.26(19) . .
O2 V2 Ba1 53.30(13) 4_565 .
O2 V2 Ba1 53.30(13) . .
O3 V2 Ba1 132.47(16) . .
Ba2 V2 Ba1 171.13(4) 1_554 .
O7 V2 Ba2 69.29(9) . 3_666
O2 V2 Ba2 40.02(12) 4_565 3_666
O2 V2 Ba2 122.38(13) . 3_666
O3 V2 Ba2 123.23(4) . 3_666
Ba2 V2 Ba2 97.86(3) 1_554 3_666
Ba1 V2 Ba2 77.14(3) . 3_666
O7 V2 Ba2 69.29(9) . 3_656
O2 V2 Ba2 122.38(13) 4_565 3_656
O2 V2 Ba2 40.03(12) . 3_656
O3 V2 Ba2 123.23(4) . 3_656
Ba2 V2 Ba2 97.86(3) 1_554 3_656
Ba1 V2 Ba2 77.14(3) . 3_656
Ba2 V2 Ba2 108.62(3) 3_666 3_656
V1 O1 V 123.77(18) . .
V1 O1 Ba2 114.01(15) . 1_655
V O1 Ba2 110.39(14) . 1_655
V1 O1 Ba1 100.99(14) . .
V O1 Ba1 105.59(13) . .
Ba2 O1 Ba1 97.55(11) 1_655 .
V2 O2 Ba1 134.41(17) . 3_656
V2 O2 Ba2 116.37(17) . 3_656
Ba1 O2 Ba2 99.87(12) 3_656 3_656
V2 O2 Ba1 98.64(16) . .
Ba1 O2 Ba1 93.77(11) 3_656 .
Ba2 O2 Ba1 109.70(12) 3_656 .
V2 O3 V 129.70(12) . 1_454
V2 O3 V 129.70(12) . 2_656
V O3 V 95.24(19) 1_454 2_656
V2 O3 Ba2 92.64(18) . 1_554
V O3 Ba2 100.69(15) 1_454 1_554
V O3 Ba2 100.69(15) 2_656 1_554
V1 O4 Ba2 104.8(2) . 3_656
V1 O4 Ba1 163.1(3) . 3_656
Ba2 O4 Ba1 92.02(15) 3_656 3_656
V1 O4 Ba1 93.45(10) . 1_545
Ba2 O4 Ba1 101.15(9) 3_656 1_545
Ba1 O4 Ba1 83.10(9) 3_656 1_545
V1 O4 Ba1 93.45(10) . .
Ba2 O4 Ba1 101.15(9) 3_656 .
Ba1 O4 Ba1 83.10(9) 3_656 .
Ba1 O4 Ba1 154.09(18) 1_545 .
V O5 V 100.4(2) 2_757 .
V O5 Ba1 105.31(15) 2_757 .
V O5 Ba1 105.31(15) . .
V1 O6 Ba1 173.2(3) . 3_756
V1 O6 Ba2 93.4(2) . 3_656
Ba1 O6 Ba2 93.44(16) 3_756 3_656
V2 O7 Ba2 101.4(2) . 1_554

loop_
_geom_bond_atom_site_label_1
_geom_bond_atom_site_label_2
_geom_bond_distance
_geom_bond_site_symmetry_2
Ba1 O2 2.702(3) 3_656
Ba1 O2 2.702(3) 2_656
Ba1 O6 2.720(5) 3_756
Ba1 O2 2.878(4) .
Ba1 O2 2.878(4) 4_565
Ba1 O1 2.881(4) 4_565
Ba1 O1 2.881(4) .
Ba1 O5 2.891(5) .
Ba1 O4 2.993(5) 3_656
Ba1 O4 3.1486(13) .
Ba1 O4 3.1486(13) 1_565
Ba1 V2 3.5491(17) .
Ba2 O2 2.712(3) 2_656
Ba2 O2 2.712(3) 3_656
Ba2 O1 2.726(3) 1_455
Ba2 O1 2.726(3) 4_465
Ba2 O4 2.761(5) 3_656
Ba2 O7 2.792(6) 1_556
Ba2 O3 2.941(5) 1_556
Ba2 O6 3.065(6) 3_656
Ba2 V2 3.5277(16) 1_556
Ba2 V1 3.5735(16) 3_656
Ba2 V2 3.7779(9) 3_666
Ba2 V2 3.7779(9) 3_656
V O5 1.997(3) .
V O5 1.997(3) 3_757
V O1 2.000(3) 3_757
V O1 2.000(3) .
V O3 2.077(3) 3_656
V O3 2.077(3) 1_656
V V 3.0684(6) 2_757
V V 3.0684(6) 2_747
V Ba2 3.9025(8) 3_657
V Ba2 3.9025(8) 1_655
V Ba1 3.9238(13) 3_757
V1 O6 1.666(5) .
V1 O4 1.669(5) .
V1 O1 1.760(3) .
V1 O1 1.760(3) 4
V1 Ba2 3.5735(16) 3_656
V1 Ba1 3.6511(9) 1_545
V1 Ba2 3.7990(9) 1_655
V1 Ba2 3.7990(9) 1_645
V2 O7 1.673(5) .
V2 O2 1.689(4) 4_565
V2 O2 1.689(4) .
V2 O3 1.817(5) .
V2 Ba2 3.5277(16) 1_554
V2 Ba2 3.7779(9) 3_666
V2 Ba2 3.7779(9) 3_656
O1 Ba2 2.726(3) 1_655
O2 Ba1 2.702(3) 3_656
O2 Ba2 2.712(3) 3_656
O3 V 2.077(3) 1_454
O3 V 2.077(3) 2_656
O3 Ba2 2.941(5) 1_554
O4 Ba2 2.761(5) 3_656
O4 Ba1 2.993(5) 3_656
O4 Ba1 3.1486(13) 1_545
O5 V 1.997(3) 2_757
O6 Ba1 2.720(5) 3_756
O6 Ba2 3.065(6) 3_656
O7 Ba2 2.792(6) 1_554
